data_4063111
_journal_name_full Organometallics
_journal_paper_doi 10.1021/om0498955
_journal_year 2004
_chemical_formula_sum 'C32 H52 Fe N2 Si2'
_chemical_formula_weight 576.79
_space_group_IT_number 61
_symmetry_cell_setting orthorhombic
_symmetry_space_group_name_Hall '-P 2ac 2ab'
_symmetry_space_group_name_H-M 'P b c a'
_cell_angle_alpha 90.00
_cell_angle_beta 90.00
_cell_angle_gamma 90.00
_cell_formula_units_Z 4
_cell_length_a 17.949(7)
_cell_length_b 8.668(2)
_cell_length_c 20.850(4)
_cell_measurement_temperature 173(2)
_cell_volume 3243.9(16)
_diffrn_ambient_temperature 173(2)
_exptl_crystal_density_diffrn 1.181
_cod_database_code 4063111

loop_
_symmetry_equiv_pos_as_xyz
'x, y, z'
'x+1/2, -y+1/2, -z'
'-x, y+1/2, -z+1/2'
'-x+1/2, -y, z+1/2'
'-x, -y, -z'
'-x-1/2, y-1/2, z'
'x, -y-1/2, z-1/2'
'x-1/2, y, -z-1/2'

loop_
_atom_site_label
_atom_site_type_symbol
_atom_site_fract_x
_atom_site_fract_y
_atom_site_fract_z
_atom_site_U_iso_or_equiv
_atom_site_adp_type
_atom_site_occupancy
_atom_site_symmetry_multiplicity
_atom_site_calc_flag
_atom_site_refinement_flags
_atom_site_disorder_assembly
_atom_site_disorder_group
Fe Fe 0.0000 0.0000 0.0000 0.0173(2) Uani 1 2 d S . .
Si Si -0.12494(8) 0.19920(16) 0.09250(6) 0.0226(3) Uani 1 1 d . . .
N N -0.0744(2) 0.0461(4) 0.06305(17) 0.0186(9) Uani 1 1 d . . .
C1 C -0.0547(3) -0.1018(6) 0.0774(2) 0.0204(11) Uani 1 1 d . . .
C2 C -0.0557(3) -0.2048(5) 0.0254(2) 0.0195(11) Uani 1 1 d . . .
H2 H -0.0183 -0.2823 0.0259 0.023 Uiso 1 1 calc R . .
C3 C -0.1069(3) -0.2091(5) -0.0301(2) 0.0191(11) Uani 1 1 d . . .
C4 C -0.0944(3) -0.3197(5) -0.0779(2) 0.0221(11) Uani 1 1 d . . .
H4 H -0.0526 -0.3865 -0.0742 0.027 Uiso 1 1 calc R . .
C5 C -0.1409(3) -0.3340(6) -0.1301(2) 0.0260(12) Uani 1 1 d . . .
H5 H -0.1301 -0.4095 -0.1618 0.031 Uiso 1 1 calc R . .
C6 C -0.2032(3) -0.2409(6) -0.1375(2) 0.0280(13) Uani 1 1 d . . .
C7 C -0.2167(3) -0.1330(6) -0.0896(2) 0.0298(13) Uani 1 1 d . . .
H7 H -0.2595 -0.0689 -0.0924 0.036 Uiso 1 1 calc R . .
C8 C -0.1690(3) -0.1171(6) -0.0377(2) 0.0230(11) Uani 1 1 d . . .
H8 H -0.1793 -0.0404 -0.0063 0.028 Uiso 1 1 calc R . .
C9 C -0.2549(3) -0.2578(8) -0.1942(2) 0.0412(14) Uani 1 1 d . . .
H9A H -0.2363 -0.3394 -0.2225 0.062 Uiso 0.50 1 calc PR . .
H9B H -0.2570 -0.1601 -0.2178 0.062 Uiso 0.50 1 calc PR . .
H9C H -0.3049 -0.2848 -0.1791 0.062 Uiso 0.50 1 calc PR . .
H9D H -0.2958 -0.1835 -0.1904 0.062 Uiso 0.50 1 calc PR . .
H9E H -0.2751 -0.3627 -0.1951 0.062 Uiso 0.50 1 calc PR . .
H9F H -0.2272 -0.2381 -0.2339 0.062 Uiso 0.50 1 calc PR . .
C10 C -0.0230(3) -0.1474(6) 0.1434(2) 0.0222(12) Uani 1 1 d . . .
C11 C 0.0137(3) -0.3078(6) 0.1426(2) 0.0317(13) Uani 1 1 d . . .
H11A H 0.0328 -0.3319 0.1855 0.047 Uiso 1 1 calc R . .
H11B H 0.0549 -0.3081 0.1117 0.047 Uiso 1 1 calc R . .
H11C H -0.0232 -0.3854 0.1301 0.047 Uiso 1 1 calc R . .
C12 C -0.0889(3) -0.1534(6) 0.1900(2) 0.0358(14) Uani 1 1 d . . .
H12A H -0.0710 -0.1831 0.2327 0.054 Uiso 1 1 calc R . .
H12B H -0.1253 -0.2294 0.1749 0.054 Uiso 1 1 calc R . .
H12C H -0.1124 -0.0516 0.1923 0.054 Uiso 1 1 calc R . .
C13 C 0.0352(3) -0.0313(6) 0.1660(2) 0.0291(13) Uani 1 1 d . . .
H13A H 0.0546 -0.0633 0.2079 0.044 Uiso 1 1 calc R . .
H13B H 0.0122 0.0708 0.1699 0.044 Uiso 1 1 calc R . .
H13C H 0.0760 -0.0270 0.1349 0.044 Uiso 1 1 calc R . .
C14 C -0.0931(3) 0.2930(6) 0.1690(2) 0.0323(13) Uani 1 1 d . . .
H14A H -0.0929 0.2165 0.2036 0.048 Uiso 1 1 calc R . .
H14B H -0.1272 0.3773 0.1800 0.048 Uiso 1 1 calc R . .
H14C H -0.0427 0.3341 0.1632 0.048 Uiso 1 1 calc R . .
C15 C -0.2227(3) 0.1353(7) 0.1067(3) 0.0398(15) Uani 1 1 d . . .
H15A H -0.2234 0.0560 0.1402 0.060 Uiso 1 1 calc R . .
H15B H -0.2433 0.0928 0.0670 0.060 Uiso 1 1 calc R . .
H15C H -0.2528 0.2237 0.1205 0.060 Uiso 1 1 calc R . .
C16 C -0.1240(3) 0.3497(6) 0.0291(2) 0.0327(13) Uani 1 1 d . . .
H16A H -0.0727 0.3834 0.0214 0.049 Uiso 1 1 calc R . .
H16B H -0.1541 0.4380 0.0430 0.049 Uiso 1 1 calc R . .
H16C H -0.1448 0.3071 -0.0106 0.049 Uiso 1 1 calc R . .

loop_
_atom_site_aniso_label
_atom_site_aniso_U_11
_atom_site_aniso_U_22
_atom_site_aniso_U_33
_atom_site_aniso_U_23
_atom_site_aniso_U_13
_atom_site_aniso_U_12
Fe 0.0205(5) 0.0156(4) 0.0157(4) -0.0009(4) 0.0016(5) 0.0010(5)
Si 0.0224(7) 0.0224(7) 0.0230(7) -0.0039(6) 0.0016(6) 0.0015(7)
N 0.019(2) 0.017(2) 0.019(2) 0.0018(17) 0.0001(17) 0.0017(18)
C1 0.022(3) 0.022(3) 0.017(2) 0.001(2) 0.004(2) 0.002(2)
C2 0.021(3) 0.014(2) 0.024(2) 0.002(2) 0.001(2) 0.000(2)
C3 0.019(3) 0.018(3) 0.020(2) 0.005(2) 0.000(2) -0.006(2)
C4 0.019(3) 0.024(3) 0.024(2) 0.003(2) 0.000(2) 0.001(2)
C5 0.032(3) 0.026(3) 0.019(2) -0.002(2) 0.006(2) -0.004(2)
C6 0.025(3) 0.036(3) 0.023(3) 0.004(3) -0.001(2) -0.012(3)
C7 0.021(3) 0.038(3) 0.030(3) 0.000(3) -0.004(2) 0.005(3)
C8 0.025(3) 0.024(3) 0.020(3) -0.004(2) 0.005(2) -0.003(2)
C9 0.034(3) 0.057(4) 0.033(3) -0.002(3) -0.008(3) 0.001(3)
C10 0.026(3) 0.023(3) 0.017(2) 0.000(2) 0.000(2) 0.002(2)
C11 0.043(4) 0.028(3) 0.024(3) 0.007(2) -0.006(3) 0.008(3)
C12 0.042(4) 0.043(4) 0.023(3) 0.004(3) 0.006(3) -0.004(3)
C13 0.037(3) 0.029(3) 0.022(3) 0.004(2) -0.010(2) -0.006(3)
C14 0.041(3) 0.027(3) 0.029(3) -0.012(2) 0.006(3) -0.002(3)
C15 0.027(3) 0.044(4) 0.048(4) -0.014(3) 0.008(3) 0.000(3)
C16 0.038(3) 0.028(3) 0.032(3) 0.000(2) 0.003(3) 0.006(3)

loop_
_geom_bond_atom_site_label_1
_geom_bond_atom_site_label_2
_geom_bond_distance
_geom_bond_site_symmetry_2
_geom_bond_publ_flag
Fe N 1.916(4) . ?
Fe C1 2.086(5) . ?
Fe C2 2.105(4) . ?
Si N 1.721(4) . ?
Si C16 1.857(5) . ?
Si C15 1.864(5) . ?
Si C14 1.878(5) . ?
N C1 1.364(6) . ?
C1 C2 1.405(6) . ?
C1 C10 1.539(6) . ?
C2 C3 1.478(6) . ?
C3 C8 1.379(6) . ?
C3 C4 1.400(6) . ?
C4 C5 1.378(6) . ?
C5 C6 1.388(7) . ?
C6 C7 1.389(7) . ?
C6 C9 1.511(7) . ?
C7 C8 1.387(7) . ?
C10 C13 1.525(7) . ?
C10 C11 1.539(7) . ?
C10 C12 1.531(7) . ?
